data_7203032
loop_
_publ_author_name
'Deacon, Glen B.'
'Hein, Stefanie'
'Junk, Peter C.'
'J\"ustel, Thomas'
'Lee, Winnie'
'Turner, David R.'

_publ_section_title
;
 Structural variations in rare earth benzoate complexes : Part II.
 Yttrium and terbium
;
_journal_issue 11
_journal_name_full CrystEngComm
_journal_page_first 1110
_journal_paper_doi 10.1039/b708589c
_journal_volume 9
_journal_year 2007
_chemical_formula_moiety C24H19N4O13Y
_chemical_formula_sum 'C24 H19 N4 O13 Y'
_chemical_formula_weight 660.34
_chemical_name_common poly[(dmf)tris(3-nitrobenzoato)yttrium(III)]
_chemical_name_systematic
;
poly[tris(3-nitrobenzoate)yttrium(III)(DMF)]
;
_space_group_IT_number 2
_symmetry_cell_setting triclinic
_symmetry_space_group_name_Hall '-P 1'
_symmetry_space_group_name_H-M 'P -1'
_atom_sites_solution_hydrogens geom
_atom_sites_solution_primary direct
_atom_sites_solution_secondary difmap
_audit_creation_method SHELXL-97
_cell_angle_alpha 90.801(4)
_cell_angle_beta 105.040(3)
_cell_angle_gamma 106.894(3)
_cell_formula_units_Z 2
_cell_length_a 8.2242(4)
_cell_length_b 13.0741(8)
_cell_length_c 13.1527(8)
_cell_measurement_temperature 123(2)
_cell_volume 1300.72(13)
_computing_cell_refinement 'Bruker SMART (Bruker)'
_computing_data_collection 'Bruker SMART (Bruker)'
_computing_data_reduction 'Bruker SAINT (Bruker)'
_computing_molecular_graphics 'X-Seed (Barbour, 1999)'
_computing_publication_material 'CIFTAB (Sheldrick, 1997)'
_computing_structure_refinement 'SHELXL-97 (Sheldrick, 1997)'
_computing_structure_solution 'SHELXS-97 (Sheldrick, 1990)'
_diffrn_ambient_temperature 123(2)
_diffrn_measured_fraction_theta_full 0.986
_diffrn_measured_fraction_theta_max 0.986
_diffrn_measurement_device_type 'Bruker X8 Apex II CCD'
_diffrn_measurement_method 'phi and omega scans'
_diffrn_radiation_monochromator graphite
_diffrn_radiation_source 'fine-focus sealed tube'
_diffrn_radiation_type MoK\a
_diffrn_radiation_wavelength 0.71073
_diffrn_reflns_av_R_equivalents 0.0441
_diffrn_reflns_av_sigmaI/netI 0.0810
_diffrn_reflns_limit_h_max 10
_diffrn_reflns_limit_h_min -10
_diffrn_reflns_limit_k_max 16
_diffrn_reflns_limit_k_min -16
_diffrn_reflns_limit_l_max 17
_diffrn_reflns_limit_l_min -17
_diffrn_reflns_number 11854
_diffrn_reflns_theta_full 27.50
_diffrn_reflns_theta_max 27.50
_diffrn_reflns_theta_min 2.40
_exptl_absorpt_coefficient_mu 2.320
_exptl_absorpt_correction_T_max 0.7605
_exptl_absorpt_correction_T_min 0.5187
_exptl_absorpt_correction_type multi-scan
_exptl_absorpt_process_details SADABS
_exptl_crystal_colour colourless
_exptl_crystal_density_diffrn 1.686
_exptl_crystal_density_method 'not measured'
_exptl_crystal_description block
_exptl_crystal_F_000 668
_exptl_crystal_size_max 0.32
_exptl_crystal_size_mid 0.12
_exptl_crystal_size_min 0.12
_refine_diff_density_max 1.360
_refine_diff_density_min -1.354
_refine_diff_density_rms 0.111
_refine_ls_extinction_method none
_refine_ls_goodness_of_fit_ref 1.019
_refine_ls_hydrogen_treatment constr
_refine_ls_matrix_type full
_refine_ls_number_parameters 381
_refine_ls_number_reflns 5888
_refine_ls_number_restraints 0
_refine_ls_restrained_S_all 1.019
_refine_ls_R_factor_all 0.0779
_refine_ls_R_factor_gt 0.0444
_refine_ls_shift/su_max 0.001
_refine_ls_shift/su_mean 0.000
_refine_ls_structure_factor_coef Fsqd
_refine_ls_weighting_details 'calc w=1/[\s^2^(Fo^2^)+(0.0488P)^2^+0.2279P] where P=(Fo^2^+2Fc^2^)/3'
_refine_ls_weighting_scheme calc
_refine_ls_wR_factor_gt 0.0913
_refine_ls_wR_factor_ref 0.1034
_reflns_number_gt 4405
_reflns_number_total 5888
_reflns_threshold_expression >2sigma(I)
_cod_data_source_file b708589c.txt
_cod_data_source_block 7a
_cod_depositor_comments
;
The following automatic conversions were performed:
'_exptl_absorpt_correction_type' value 'Multi-scan' changed to
'multi-scan' according to
'/home/saulius/struct/CIF-dictionaries/cif_core.dic' dictionary named
'cif_core.dic' version 2.4.1 from 2010-06-29.

Automatic conversion script
Id: cif_fix_enum 1527 2010-12-29 10:47:43Z saulius 
;
_cod_original_sg_symbol_H-M P-1
_cod_database_code 7203032

loop_
_symmetry_equiv_pos_as_xyz
'x, y, z'
'-x, -y, -z'

loop_
_atom_site_label
_atom_site_type_symbol
_atom_site_fract_x
_atom_site_fract_y
_atom_site_fract_z
_atom_site_U_iso_or_equiv
_atom_site_adp_type
_atom_site_occupancy
_atom_site_symmetry_multiplicity
_atom_site_calc_flag
_atom_site_refinement_flags
_atom_site_disorder_assembly
_atom_site_disorder_group
Y1 Y 0.75196(4) 0.95655(3) 1.00213(2) 0.01084(10) Uani 1 1 d . . .
O1 O 0.5416(3) 0.94523(17) 0.83976(16) 0.0156(5) Uani 1 1 d . . .
N1 N 0.2742(4) 0.9178(2) 0.4412(2) 0.0230(7) Uani 1 1 d . . .
C1 C 0.4606(4) 1.0134(3) 0.8288(2) 0.0125(6) Uani 1 1 d . . .
O2 O 0.4533(3) 1.06895(17) 0.90590(16) 0.0140(5) Uani 1 1 d . . .
N2 N 0.3882(4) 0.6526(2) 0.6169(2) 0.0198(6) Uani 1 1 d . . .
C2 C 0.3708(4) 1.0317(3) 0.7189(2) 0.0128(6) Uani 1 1 d . . .
O3 O 0.3271(4) 0.8395(2) 0.4570(2) 0.0335(7) Uani 1 1 d . . .
N3 N 1.4297(4) 0.6135(2) 1.2439(2) 0.0219(7) Uani 1 1 d . . .
C3 C 0.3642(4) 0.9661(3) 0.6332(2) 0.0142(7) Uani 1 1 d . . .
H3 H 0.4136 0.9085 0.6429 0.017 Uiso 1 1 calc R . .
O4 O 0.2157(4) 0.9434(2) 0.35261(19) 0.0337(7) Uani 1 1 d . . .
N4 N 0.3139(4) 0.6446(2) 0.9114(2) 0.0199(6) Uani 1 1 d . . .
C4 C 0.2836(4) 0.9872(3) 0.5332(2) 0.0164(7) Uani 1 1 d . . .
O5 O 0.8992(3) 0.91682(17) 0.89377(16) 0.0133(5) Uani 1 1 d . . .
C5 C 0.2113(4) 1.0700(3) 0.5157(3) 0.0206(8) Uani 1 1 d . . .
H5 H 0.1580 1.0827 0.4458 0.025 Uiso 1 1 calc R . .
O6 O 1.1383(3) 0.91039(18) 0.85151(16) 0.0160(5) Uani 1 1 d . . .
C6 C 0.2175(5) 1.1344(3) 0.6014(3) 0.0226(8) Uani 1 1 d . . .
H6 H 0.1681 1.1919 0.5911 0.027 Uiso 1 1 calc R . .
O7 O 0.3200(3) 0.6975(2) 0.6685(2) 0.0295(6) Uani 1 1 d . . .
C7 C 0.2963(4) 1.1147(3) 0.7029(3) 0.0175(7) Uani 1 1 d . . .
H7 H 0.2991 1.1585 0.7620 0.021 Uiso 1 1 calc R . .
O8 O 0.3048(3) 0.5763(2) 0.55025(19) 0.0285(6) Uani 1 1 d . . .
C8 C 0.9741(4) 0.8806(3) 0.8354(2) 0.0132(6) Uani 1 1 d . . .
O9 O 0.9041(3) 0.85901(17) 1.11136(16) 0.0142(5) Uani 1 1 d . . .
C9 C 0.8616(4) 0.7997(2) 0.7437(2) 0.0127(6) Uani 1 1 d . . .
O10 O 1.1570(3) 0.88135(17) 1.06651(16) 0.0139(5) Uani 1 1 d . . .
C10 C 0.6786(4) 0.7673(3) 0.7214(2) 0.0150(7) Uani 1 1 d . . .
H10 H 0.6214 0.7966 0.7632 0.018 Uiso 1 1 calc R . .
O11 O 1.4853(4) 0.5605(2) 1.3142(2) 0.0351(7) Uani 1 1 d . . .
C11 C 0.5824(4) 0.6915(3) 0.6373(2) 0.0159(7) Uani 1 1 d . . .
O12 O 1.5007(3) 0.6414(2) 1.1736(2) 0.0309(6) Uani 1 1 d . . .
C12 C 0.6592(4) 0.6477(3) 0.5730(3) 0.0185(7) Uani 1 1 d . . .
H12 H 0.5887 0.5960 0.5151 0.022 Uiso 1 1 calc R . .
O13 O 0.5777(3) 0.77504(18) 0.95470(17) 0.0173(5) Uani 1 1 d . . .
C13 C 0.8431(4) 0.6817(3) 0.5959(3) 0.0190(7) Uani 1 1 d . . .
H13 H 0.8994 0.6532 0.5529 0.023 Uiso 1 1 calc R . .
C14 C 0.9437(4) 0.7566(3) 0.6806(2) 0.0162(7) Uani 1 1 d . . .
H14 H 1.0689 0.7790 0.6962 0.019 Uiso 1 1 calc R . .
C15 C 1.0449(4) 0.8374(2) 1.1142(2) 0.0123(6) Uani 1 1 d . . .
C16 C 1.0823(4) 0.7487(2) 1.1792(2) 0.0134(7) Uani 1 1 d . . .
C17 C 1.2341(4) 0.7216(3) 1.1816(2) 0.0144(7) Uani 1 1 d . . .
H17 H 1.3103 0.7561 1.1406 0.017 Uiso 1 1 calc R . .
C18 C 1.2724(4) 0.6435(3) 1.2448(2) 0.0159(7) Uani 1 1 d . . .
C19 C 1.1681(5) 0.5935(3) 1.3078(3) 0.0205(7) Uani 1 1 d . . .
H19 H 1.2001 0.5421 1.3528 0.025 Uiso 1 1 calc R . .
C20 C 1.0159(5) 0.6201(3) 1.3038(3) 0.0214(8) Uani 1 1 d . . .
H20 H 0.9408 0.5857 1.3453 0.026 Uiso 1 1 calc R . .
C21 C 0.9720(4) 0.6969(3) 1.2392(2) 0.0167(7) Uani 1 1 d . . .
H21 H 0.8663 0.7140 1.2361 0.020 Uiso 1 1 calc R . .
C22 C 0.4155(4) 0.7436(3) 0.9423(2) 0.0174(7) Uani 1 1 d . . .
H22 H 0.3610 0.7951 0.9561 0.021 Uiso 1 1 calc R . .
C23 C 0.3844(5) 0.5615(3) 0.8847(3) 0.0350(10) Uani 1 1 d . . .
H23A H 0.3379 0.5392 0.8086 0.053 Uiso 1 1 calc R . .
H23B H 0.3491 0.4996 0.9241 0.053 Uiso 1 1 calc R . .
H23C H 0.5137 0.5894 0.9033 0.053 Uiso 1 1 calc R . .
C24 C 0.1237(5) 0.6163(3) 0.8990(3) 0.0325(9) Uani 1 1 d . . .
H24A H 0.0954 0.6788 0.9228 0.049 Uiso 1 1 calc R . .
H24B H 0.0888 0.5571 0.9416 0.049 Uiso 1 1 calc R . .
H24C H 0.0596 0.5940 0.8244 0.049 Uiso 1 1 calc R . .

loop_
_atom_site_aniso_label
_atom_site_aniso_U_11
_atom_site_aniso_U_22
_atom_site_aniso_U_33
_atom_site_aniso_U_23
_atom_site_aniso_U_13
_atom_site_aniso_U_12
Y1 0.00892(14) 0.01717(17) 0.00759(16) -0.00080(11) 0.00282(10) 0.00532(12)
O1 0.0122(11) 0.0204(13) 0.0121(11) -0.0005(10) 0.0004(9) 0.0043(10)
N1 0.0203(15) 0.0294(18) 0.0140(16) -0.0039(13) 0.0048(12) -0.0002(14)
C1 0.0056(14) 0.0160(17) 0.0124(16) 0.0001(13) 0.0013(12) -0.0009(12)
O2 0.0113(11) 0.0197(12) 0.0097(11) -0.0045(9) 0.0047(8) 0.0015(9)
N2 0.0162(14) 0.0216(16) 0.0174(15) -0.0009(13) -0.0006(12) 0.0044(13)
C2 0.0095(14) 0.0169(17) 0.0114(16) 0.0020(13) 0.0044(12) 0.0017(13)
O3 0.0477(18) 0.0328(16) 0.0219(14) -0.0057(12) 0.0099(12) 0.0153(14)
N3 0.0214(15) 0.0185(16) 0.0255(17) 0.0001(13) 0.0028(13) 0.0088(13)
C3 0.0129(15) 0.0174(17) 0.0129(16) 0.0001(14) 0.0056(12) 0.0034(13)
O4 0.0405(16) 0.0481(18) 0.0078(13) -0.0015(12) 0.0008(11) 0.0115(14)
N4 0.0170(14) 0.0177(15) 0.0206(16) -0.0001(12) 0.0023(12) 0.0012(12)
C4 0.0138(16) 0.0237(18) 0.0083(16) -0.0027(14) 0.0019(12) 0.0015(14)
O5 0.0126(11) 0.0213(12) 0.0088(11) -0.0028(9) 0.0042(8) 0.0083(9)
C5 0.0192(17) 0.031(2) 0.0113(17) 0.0066(15) 0.0015(14) 0.0097(16)
O6 0.0081(10) 0.0249(13) 0.0142(12) -0.0032(10) 0.0044(9) 0.0030(9)
C6 0.0274(19) 0.030(2) 0.0175(19) 0.0094(16) 0.0080(15) 0.0171(17)
O7 0.0166(13) 0.0376(16) 0.0310(15) -0.0090(13) 0.0054(11) 0.0051(12)
C7 0.0195(17) 0.0222(19) 0.0140(17) 0.0000(14) 0.0075(13) 0.0086(15)
O8 0.0236(13) 0.0283(15) 0.0234(14) -0.0072(12) -0.0031(11) 0.0016(12)
C8 0.0163(16) 0.0163(17) 0.0076(15) -0.0003(13) 0.0036(12) 0.0055(13)
O9 0.0118(11) 0.0216(13) 0.0111(11) 0.0029(10) 0.0026(9) 0.0085(9)
C9 0.0148(15) 0.0144(16) 0.0090(15) 0.0013(13) 0.0022(12) 0.0054(13)
O10 0.0101(10) 0.0198(12) 0.0133(12) 0.0050(10) 0.0049(9) 0.0052(9)
C10 0.0158(16) 0.0186(17) 0.0113(16) 0.0007(14) 0.0031(12) 0.0070(14)
O11 0.0406(16) 0.0446(18) 0.0303(16) 0.0148(14) 0.0064(13) 0.0309(14)
C11 0.0126(16) 0.0175(18) 0.0154(17) 0.0014(14) 0.0017(13) 0.0031(14)
O12 0.0275(14) 0.0403(17) 0.0369(16) 0.0135(13) 0.0164(12) 0.0215(13)
C12 0.0251(18) 0.0156(17) 0.0137(17) -0.0014(14) 0.0049(14) 0.0049(14)
O13 0.0133(11) 0.0213(13) 0.0150(12) -0.0015(10) 0.0017(9) 0.0037(10)
C13 0.0285(19) 0.0188(18) 0.0144(17) -0.0007(14) 0.0110(14) 0.0099(15)
C14 0.0165(16) 0.0207(18) 0.0148(17) 0.0014(14) 0.0065(13) 0.0087(14)
C15 0.0105(15) 0.0130(16) 0.0093(15) -0.0013(13) -0.0013(12) 0.0010(13)
C16 0.0130(15) 0.0153(17) 0.0100(16) -0.0024(13) -0.0003(12) 0.0047(13)
C17 0.0137(15) 0.0171(17) 0.0122(16) -0.0009(13) 0.0027(12) 0.0050(13)
C18 0.0154(16) 0.0165(17) 0.0149(17) -0.0012(14) 0.0011(13) 0.0063(14)
C19 0.0276(19) 0.0168(18) 0.0152(18) 0.0020(14) 0.0017(14) 0.0073(15)
C20 0.0241(18) 0.0232(19) 0.0169(18) 0.0038(15) 0.0088(14) 0.0043(15)
C21 0.0165(16) 0.0175(18) 0.0155(17) 0.0007(14) 0.0048(13) 0.0041(14)
C22 0.0170(17) 0.0205(18) 0.0122(17) -0.0018(14) 0.0028(13) 0.0031(14)
C23 0.030(2) 0.021(2) 0.050(3) -0.0030(19) 0.0041(19) 0.0070(17)
C24 0.0179(18) 0.035(2) 0.038(2) -0.0010(19) 0.0072(17) -0.0015(17)

loop_
_atom_type_symbol
_atom_type_description
_atom_type_scat_dispersion_real
_atom_type_scat_dispersion_imag
_atom_type_scat_source
C C 0.0033 0.0016 'International Tables Vol C Tables 4.2.6.8 and 6.1.1.4'
H H 0.0000 0.0000 'International Tables Vol C Tables 4.2.6.8 and 6.1.1.4'
N N 0.0061 0.0033 'International Tables Vol C Tables 4.2.6.8 and 6.1.1.4'
O O 0.0106 0.0060 'International Tables Vol C Tables 4.2.6.8 and 6.1.1.4'
Y Y -2.7962 3.5667 'International Tables Vol C Tables 4.2.6.8 and 6.1.1.4'

loop_
_geom_angle_atom_site_label_1
_geom_angle_atom_site_label_2
_geom_angle_atom_site_label_3
_geom_angle
_geom_angle_site_symmetry_1
_geom_angle_site_symmetry_3
_geom_angle_publ_flag
O5 Y1 O2 158.54(8) . 2_677 ?
O5 Y1 O9 81.47(7) . . ?
O2 Y1 O9 92.07(8) 2_677 . ?
O5 Y1 O10 78.23(8) . 2_777 ?
O2 Y1 O10 119.89(7) 2_677 2_777 ?
O9 Y1 O10 132.54(8) . 2_777 ?
O5 Y1 O1 80.91(7) . . ?
O2 Y1 O1 92.72(8) 2_677 . ?
O9 Y1 O1 143.27(8) . . ?
O10 Y1 O1 74.08(7) 2_777 . ?
O5 Y1 O13 83.28(8) . . ?
O2 Y1 O13 75.27(8) 2_677 . ?
O9 Y1 O13 74.65(8) . . ?
O10 Y1 O13 142.97(8) 2_777 . ?
O1 Y1 O13 71.48(8) . . ?
O5 Y1 O6 127.73(8) . 2_777 ?
O2 Y1 O6 71.59(7) 2_677 2_777 ?
O9 Y1 O6 85.63(7) . 2_777 ?
O10 Y1 O6 74.23(8) 2_777 2_777 ?
O1 Y1 O6 130.22(7) . 2_777 ?
O13 Y1 O6 140.53(8) . 2_777 ?
O5 Y1 O5 79.18(7) . 2_777 ?
O2 Y1 O5 117.55(7) 2_677 2_777 ?
O9 Y1 O5 68.50(7) . 2_777 ?
O10 Y1 O5 65.79(7) 2_777 2_777 ?
O1 Y1 O5 137.94(7) . 2_777 ?
O13 Y1 O5 141.00(7) . 2_777 ?
O6 Y1 O5 49.14(6) 2_777 2_777 ?
O5 Y1 C8 104.08(8) . 2_777 ?
O2 Y1 C8 93.95(8) 2_677 2_777 ?
O9 Y1 C8 75.59(8) . 2_777 ?
O10 Y1 C8 68.62(8) 2_777 2_777 ?
O1 Y1 C8 140.19(8) . 2_777 ?
O13 Y1 C8 147.83(8) . 2_777 ?
O6 Y1 C8 24.06(8) 2_777 2_777 ?
O5 Y1 C8 25.10(7) 2_777 2_777 ?
O5 Y1 Y1 45.07(5) . 2_777 ?
O2 Y1 Y1 149.85(5) 2_677 2_777 ?
O9 Y1 Y1 69.59(5) . 2_777 ?
O10 Y1 Y1 65.67(5) 2_777 2_777 ?
O1 Y1 Y1 116.42(5) . 2_777 ?
O13 Y1 Y1 119.57(5) . 2_777 ?
O6 Y1 Y1 82.98(5) 2_777 2_777 ?
O5 Y1 Y1 34.11(4) 2_777 2_777 ?
C8 Y1 Y1 59.08(6) 2_777 2_777 ?
O5 Y1 Y1 141.54(5) . 2_677 ?
O2 Y1 Y1 40.29(5) 2_677 2_677 ?
O9 Y1 Y1 132.36(5) . 2_677 ?
O10 Y1 Y1 86.13(5) 2_777 2_677 ?
O1 Y1 Y1 60.97(5) . 2_677 ?
O13 Y1 Y1 88.89(5) . 2_677 ?
O6 Y1 Y1 79.55(5) 2_777 2_677 ?
O5 Y1 Y1 125.55(4) 2_777 2_677 ?
C8 Y1 Y1 102.40(6) 2_777 2_677 ?
Y1 Y1 Y1 150.019(17) 2_777 2_677 ?
C1 O1 Y1 117.25(19) . . ?
O3 N1 O4 123.9(3) . . ?
O3 N1 C4 118.5(3) . . ?
O4 N1 C4 117.7(3) . . ?
O1 C1 O2 123.1(3) . . ?
O1 C1 C2 118.5(3) . . ?
O2 C1 C2 118.5(3) . . ?
C1 O2 Y1 131.2(2) . 2_677 ?
O7 N2 O8 123.7(3) . . ?
O7 N2 C11 118.2(3) . . ?
O8 N2 C11 118.1(3) . . ?
C3 C2 C7 120.0(3) . . ?
C3 C2 C1 119.9(3) . . ?
C7 C2 C1 120.1(3) . . ?
O12 N3 O11 122.7(3) . . ?
O12 N3 C18 118.8(3) . . ?
O11 N3 C18 118.5(3) . . ?
C4 C3 C2 118.0(3) . . ?
C4 C3 H3 121.0 . . ?
C2 C3 H3 121.0 . . ?
C22 N4 C23 121.4(3) . . ?
C22 N4 C24 120.4(3) . . ?
C23 N4 C24 118.1(3) . . ?
C5 C4 C3 122.8(3) . . ?
C5 C4 N1 118.4(3) . . ?
C3 C4 N1 118.7(3) . . ?
C8 O5 Y1 171.8(2) . . ?
C8 O5 Y1 83.42(18) . 2_777 ?
Y1 O5 Y1 100.82(7) . 2_777 ?
C4 C5 C6 118.8(3) . . ?
C4 C5 H5 120.6 . . ?
C6 C5 H5 120.6 . . ?
C8 O6 Y1 105.23(18) . 2_777 ?
C5 C6 C7 119.7(3) . . ?
C5 C6 H6 120.1 . . ?
C7 C6 H6 120.1 . . ?
C6 C7 C2 120.6(3) . . ?
C6 C7 H7 119.7 . . ?
C2 C7 H7 119.7 . . ?
O6 C8 O5 122.2(3) . . ?
O6 C8 C9 119.2(3) . . ?
O5 C8 C9 118.7(3) . . ?
O6 C8 Y1 50.72(15) . 2_777 ?
O5 C8 Y1 71.48(17) . 2_777 ?
C9 C8 Y1 169.6(2) . 2_777 ?
C15 O9 Y1 132.4(2) . . ?
C10 C9 C14 120.2(3) . . ?
C10 C9 C8 120.7(3) . . ?
C14 C9 C8 119.1(3) . . ?
C15 O10 Y1 137.6(2) . 2_777 ?
C11 C10 C9 118.2(3) . . ?
C11 C10 H10 120.9 . . ?
C9 C10 H10 120.9 . . ?
C10 C11 C12 123.1(3) . . ?
C10 C11 N2 118.3(3) . . ?
C12 C11 N2 118.6(3) . . ?
C11 C12 C13 118.0(3) . . ?
C11 C12 H12 121.0 . . ?
C13 C12 H12 121.0 . . ?
C22 O13 Y1 123.3(2) . . ?
C14 C13 C12 120.3(3) . . ?
C14 C13 H13 119.9 . . ?
C12 C13 H13 119.9 . . ?
C13 C14 C9 120.2(3) . . ?
C13 C14 H14 119.9 . . ?
C9 C14 H14 119.9 . . ?
O10 C15 O9 126.5(3) . . ?
O10 C15 C16 116.1(3) . . ?
O9 C15 C16 117.5(3) . . ?
C17 C16 C21 119.9(3) . . ?
C17 C16 C15 118.6(3) . . ?
C21 C16 C15 121.5(3) . . ?
C18 C17 C16 118.6(3) . . ?
C18 C17 H17 120.7 . . ?
C16 C17 H17 120.7 . . ?
C17 C18 C19 122.7(3) . . ?
C17 C18 N3 117.9(3) . . ?
C19 C18 N3 119.4(3) . . ?
C20 C19 C18 118.2(3) . . ?
C20 C19 H19 120.9 . . ?
C18 C19 H19 120.9 . . ?
C19 C20 C21 120.4(3) . . ?
C19 C20 H20 119.8 . . ?
C21 C20 H20 119.8 . . ?
C16 C21 C20 120.2(3) . . ?
C16 C21 H21 119.9 . . ?
C20 C21 H21 119.9 . . ?
O13 C22 N4 124.9(3) . . ?
O13 C22 H22 117.6 . . ?
N4 C22 H22 117.6 . . ?
N4 C23 H23A 109.5 . . ?
N4 C23 H23B 109.5 . . ?
H23A C23 H23B 109.5 . . ?
N4 C23 H23C 109.5 . . ?
H23A C23 H23C 109.5 . . ?
H23B C23 H23C 109.5 . . ?
N4 C24 H24A 109.5 . . ?
N4 C24 H24B 109.5 . . ?
H24A C24 H24B 109.5 . . ?
N4 C24 H24C 109.5 . . ?
H24A C24 H24C 109.5 . . ?
H24B C24 H24C 109.5 . . ?

loop_
_geom_bond_atom_site_label_1
_geom_bond_atom_site_label_2
_geom_bond_distance
_geom_bond_site_symmetry_2
_geom_bond_publ_flag
Y1 O5 2.238(2) . ?
Y1 O2 2.273(2) 2_677 ?
Y1 O9 2.303(2) . ?
Y1 O10 2.313(2) 2_777 ?
Y1 O1 2.345(2) . ?
Y1 O13 2.365(2) . ?
Y1 O6 2.375(2) 2_777 ?
Y1 O5 2.826(2) 2_777 ?
Y1 C8 2.960(3) 2_777 ?
Y1 Y1 3.9199(6) 2_777 ?
Y1 Y1 4.5921(6) 2_677 ?
O1 C1 1.247(4) . ?
N1 O3 1.224(4) . ?
N1 O4 1.231(4) . ?
N1 C4 1.474(4) . ?
C1 O2 1.263(4) . ?
C1 C2 1.500(4) . ?
O2 Y1 2.273(2) 2_677 ?
N2 O7 1.223(3) . ?
N2 O8 1.225(3) . ?
N2 C11 1.478(4) . ?
C2 C3 1.387(4) . ?
C2 C7 1.388(4) . ?
N3 O12 1.222(4) . ?
N3 O11 1.236(4) . ?
N3 C18 1.460(4) . ?
C3 C4 1.381(4) . ?
C3 H3 0.9500 . ?
N4 C22 1.311(4) . ?
N4 C23 1.450(5) . ?
N4 C24 1.463(4) . ?
C4 C5 1.375(5) . ?
O5 C8 1.264(4) . ?
O5 Y1 2.826(2) 2_777 ?
C5 C6 1.378(5) . ?
C5 H5 0.9500 . ?
O6 C8 1.251(4) . ?
O6 Y1 2.375(2) 2_777 ?
C6 C7 1.387(5) . ?
C6 H6 0.9500 . ?
C7 H7 0.9500 . ?
C8 C9 1.499(4) . ?
C8 Y1 2.960(3) 2_777 ?
O9 C15 1.261(4) . ?
C9 C10 1.388(4) . ?
C9 C14 1.399(4) . ?
O10 C15 1.256(4) . ?
O10 Y1 2.313(2) 2_777 ?
C10 C11 1.375(4) . ?
C10 H10 0.9500 . ?
C11 C12 1.384(4) . ?
C12 C13 1.395(5) . ?
C12 H12 0.9500 . ?
O13 C22 1.241(4) . ?
C13 C14 1.381(4) . ?
C13 H13 0.9500 . ?
C14 H14 0.9500 . ?
C15 C16 1.506(4) . ?
C16 C17 1.386(4) . ?
C16 C21 1.391(4) . ?
C17 C18 1.381(4) . ?
C17 H17 0.9500 . ?
C18 C19 1.382(5) . ?
C19 C20 1.381(5) . ?
C19 H19 0.9500 . ?
C20 C21 1.391(5) . ?
C20 H20 0.9500 . ?
C21 H21 0.9500 . ?
C22 H22 0.9500 . ?
C23 H23A 0.9800 . ?
C23 H23B 0.9800 . ?
C23 H23C 0.9800 . ?
C24 H24A 0.9800 . ?
C24 H24B 0.9800 . ?
C24 H24C 0.9800 . ?

loop_
_geom_hbond_atom_site_label_D
_geom_hbond_atom_site_label_H
_geom_hbond_atom_site_label_A
_geom_hbond_distance_DH
_geom_hbond_distance_HA
_geom_hbond_distance_DA
_geom_hbond_angle_DHA
_geom_hbond_site_symmetry_A
C22 H22 O6 0.95 2.81 3.596(4) 141.2 1_455
C22 H22 O10 0.95 2.92 3.792(4) 153.6 1_455
